data_7037489
loop_
_publ_author_name
'Francos, Javier'
'Kennedy, Alan R.'
'O'Hara, Charles T'

_publ_section_title
;
 Synthetic and reactivity studies of hetero-tri-anionic sodium zincates.
;
_journal_issue 14
_journal_name_full 'Dalton transactions (Cambridge, England : 2003)'
_journal_page_first 6222
_journal_page_last 6233
_journal_paper_doi 10.1039/c5dt04329h
_journal_volume 45
_journal_year 2016
_chemical_formula_sum 'C21 H50 N3 Na Zn'
_chemical_formula_weight 433.00
_chemical_name_systematic
;
 ?
;
_chemical_properties_physical 'Air-sensitive, Moisture-sensitive, Oxygen-sensitive'
_space_group_IT_number 14
_symmetry_cell_setting monoclinic
_symmetry_space_group_name_Hall '-P 2yn'
_symmetry_space_group_name_H-M 'P 1 21/n 1'
_atom_sites_solution_hydrogens geom
_atom_sites_solution_primary direct
_atom_sites_solution_secondary difmap
_audit_creation_method SHELXL-97
_audit_update_record
;
2015-11-02 deposited with the CCDC.
2015-11-30 downloaded from the CCDC.
;
_cell_angle_alpha 90.00
_cell_angle_beta 93.431(4)
_cell_angle_gamma 90.00
_cell_formula_units_Z 4
_cell_length_a 8.9544(4)
_cell_length_b 17.3198(6)
_cell_length_c 17.1909(6)
_cell_measurement_reflns_used 4395
_cell_measurement_temperature 123(2)
_cell_measurement_theta_max 29.4041
_cell_measurement_theta_min 3.2689
_cell_volume 2661.33(18)
_computing_cell_refinement CrysalisPro
_computing_data_collection CrysalisPro
_computing_data_reduction CrysalisPro
_computing_publication_material 'SHELXL-97 (Sheldrick, 2008)'
_computing_structure_refinement 'SHELXL-97 (Sheldrick, 2008)'
_computing_structure_solution SHELXS
_diffrn_ambient_temperature 123(2)
_diffrn_measured_fraction_theta_full 0.998
_diffrn_measured_fraction_theta_max 0.924
_diffrn_measurement_device_type 'Oxford Diffraction Xcalibur E'
_diffrn_measurement_method 'omega scans'
_diffrn_radiation_monochromator graphite
_diffrn_radiation_source 'fine-focus sealed tube'
_diffrn_radiation_type MoK\a
_diffrn_radiation_wavelength 0.71073
_diffrn_reflns_av_R_equivalents 0.0390
_diffrn_reflns_av_sigmaI/netI 0.0750
_diffrn_reflns_limit_h_max 12
_diffrn_reflns_limit_h_min -10
_diffrn_reflns_limit_k_max 23
_diffrn_reflns_limit_k_min -22
_diffrn_reflns_limit_l_max 15
_diffrn_reflns_limit_l_min -23
_diffrn_reflns_number 14151
_diffrn_reflns_theta_full 27.00
_diffrn_reflns_theta_max 29.00
_diffrn_reflns_theta_min 3.28
_exptl_absorpt_coefficient_mu 0.948
_exptl_absorpt_correction_T_max 1.00000
_exptl_absorpt_correction_T_min 0.64701
_exptl_absorpt_correction_type multi-scan
_exptl_absorpt_process_details
;
CrysAlisPro, Oxford Diffraction Ltd.,
Version 1.171.34.40 (release 27-08-2010 CrysAlis171 .NET)
(compiled Aug 27 2010,11:50:40)
Empirical absorption correction using spherical harmonics,
 implemented in SCALE3 ABSPACK scaling algorithm.
;
_exptl_crystal_colour colourless
_exptl_crystal_density_diffrn 1.081
_exptl_crystal_density_method 'not measured'
_exptl_crystal_description fragment
_exptl_crystal_F_000 952
_exptl_crystal_size_max 0.35
_exptl_crystal_size_mid 0.20
_exptl_crystal_size_min 0.15
_refine_diff_density_max 0.935
_refine_diff_density_min -0.662
_refine_diff_density_rms 0.075
_refine_ls_extinction_method none
_refine_ls_goodness_of_fit_ref 1.009
_refine_ls_hydrogen_treatment mixed
_refine_ls_matrix_type full
_refine_ls_number_parameters 263
_refine_ls_number_reflns 6541
_refine_ls_number_restraints 0
_refine_ls_restrained_S_all 1.009
_refine_ls_R_factor_all 0.0957
_refine_ls_R_factor_gt 0.0493
_refine_ls_shift/su_max 0.001
_refine_ls_shift/su_mean 0.000
_refine_ls_structure_factor_coef Fsqd
_refine_ls_weighting_details 'calc w=1/[\s^2^(Fo^2^)+(0.0367P)^2^+1.5084P] where P=(Fo^2^+2Fc^2^)/3'
_refine_ls_weighting_scheme calc
_refine_ls_wR_factor_gt 0.0927
_refine_ls_wR_factor_ref 0.1095
_reflns_number_gt 4264
_reflns_number_total 6541
_reflns_threshold_expression I>2\s(I)
_cod_data_source_file c5dt04329h2.cif
_cod_data_source_block jfnazntbu2nbu
_cod_depositor_comments 'Adding full bibliography for 7037489--7037496.cif.'
_cod_original_sg_symbol_H-M P21/n
_cod_database_code 7037489

loop_
_symmetry_equiv_pos_as_xyz
'x, y, z'
'-x+1/2, y+1/2, -z+1/2'
'-x, -y, -z'
'x-1/2, -y-1/2, z-1/2'

loop_
_atom_site_label
_atom_site_type_symbol
_atom_site_fract_x
_atom_site_fract_y
_atom_site_fract_z
_atom_site_U_iso_or_equiv
_atom_site_adp_type
_atom_site_occupancy
_atom_site_symmetry_multiplicity
_atom_site_calc_flag
_atom_site_refinement_flags
Zn1 Zn 0.92494(3) 0.494529(16) 0.209014(17) 0.02167(9) Uani 1 1 d .
Na1 Na 1.04433(12) 0.69804(6) -0.02735(6) 0.0268(2) Uani 1 1 d .
N1 N 0.9124(3) 0.80346(14) -0.09985(16) 0.0384(6) Uani 1 1 d .
N2 N 1.1515(3) 0.81852(14) 0.02778(16) 0.0407(7) Uani 1 1 d .
N3 N 1.3152(3) 0.67767(13) -0.02935(14) 0.0308(6) Uani 1 1 d .
C1 C 0.8977(5) 0.7918(2) -0.1848(2) 0.0719(13) Uani 1 1 d .
H1A H 0.8435 0.7436 -0.1965 0.108 Uiso 1 1 calc R
H1B H 0.9975 0.7888 -0.2052 0.108 Uiso 1 1 calc R
H1C H 0.8425 0.8352 -0.2093 0.108 Uiso 1 1 calc R
C2 C 0.7650(4) 0.8101(3) -0.0718(3) 0.0774(14) Uani 1 1 d .
H2A H 0.7726 0.8186 -0.0154 0.116 Uiso 1 1 calc R
H2B H 0.7091 0.7624 -0.0834 0.116 Uiso 1 1 calc R
H2C H 0.7127 0.8536 -0.0976 0.116 Uiso 1 1 calc R
C3 C 1.0037(5) 0.8717(2) -0.0860(3) 0.0744(14) Uani 1 1 d .
H3A H 1.0869 0.8696 -0.1214 0.089 Uiso 1 1 calc R
H3B H 0.9421 0.9173 -0.1011 0.089 Uiso 1 1 calc R
C4 C 1.0662(5) 0.88375(19) -0.0089(2) 0.0655(12) Uani 1 1 d .
H4A H 0.9839 0.8970 0.0247 0.079 Uiso 1 1 calc R
H4B H 1.1334 0.9291 -0.0095 0.079 Uiso 1 1 calc R
C5 C 1.1502(4) 0.8265(2) 0.1120(2) 0.0557(10) Uani 1 1 d .
H5A H 1.1949 0.8761 0.1280 0.084 Uiso 1 1 calc R
H5B H 1.2079 0.7843 0.1372 0.084 Uiso 1 1 calc R
H5C H 1.0468 0.8244 0.1277 0.084 Uiso 1 1 calc R
C6 C 1.3060(4) 0.81757(18) 0.0037(2) 0.0521(10) Uani 1 1 d .
H6A H 1.3637 0.8580 0.0329 0.063 Uiso 1 1 calc R
H6B H 1.3053 0.8309 -0.0524 0.063 Uiso 1 1 calc R
C7 C 1.3844(4) 0.74196(19) 0.0163(2) 0.0459(9) Uani 1 1 d .
H7A H 1.4895 0.7477 0.0023 0.055 Uiso 1 1 calc R
H7B H 1.3857 0.7287 0.0723 0.055 Uiso 1 1 calc R
C8 C 1.3402(4) 0.6845(2) -0.1121(2) 0.0427(8) Uani 1 1 d .
H8A H 1.303(4) 0.639(2) -0.140(2) 0.064 Uiso 1 1 d .
H8B H 1.293(4) 0.729(2) -0.134(2) 0.064 Uiso 1 1 d .
H8C H 1.455(4) 0.6890(19) -0.121(2) 0.064 Uiso 1 1 d .
C9 C 1.3798(4) 0.60468(19) -0.0010(2) 0.0489(9) Uani 1 1 d .
H9A H 1.3309 0.5617 -0.0295 0.073 Uiso 1 1 calc R
H9B H 1.3646 0.5993 0.0548 0.073 Uiso 1 1 calc R
H9C H 1.4872 0.6041 -0.0091 0.073 Uiso 1 1 calc R
C10 C 0.9517(5) 0.63311(19) 0.1088(2) 0.0475(10) Uani 1 1 d .
H10A H 0.925(4) 0.599(2) 0.063(2) 0.071 Uiso 1 1 d .
H10B H 0.917(4) 0.682(2) 0.092(2) 0.071 Uiso 1 1 d .
H10C H 1.059(4) 0.636(2) 0.124(2) 0.071 Uiso 1 1 d .
C11 C 0.8679(3) 0.60582(15) 0.17776(16) 0.0273(6) Uani 1 1 d .
C12 C 0.8941(4) 0.66395(16) 0.24286(18) 0.0445(9) Uani 1 1 d .
H12A H 1.0010 0.6661 0.2585 0.067 Uiso 1 1 calc R
H12B H 0.8380 0.6484 0.2875 0.067 Uiso 1 1 calc R
H12C H 0.8601 0.7150 0.2247 0.067 Uiso 1 1 calc R
C13 C 0.7019(4) 0.6063(2) 0.1524(2) 0.0596(11) Uani 1 1 d .
H13A H 0.6435 0.5928 0.1969 0.089 Uiso 1 1 calc R
H13B H 0.6825 0.5686 0.1106 0.089 Uiso 1 1 calc R
H13C H 0.6730 0.6579 0.1336 0.089 Uiso 1 1 calc R
C14 C 1.0144(3) 0.42387(14) 0.12738(16) 0.0268(6) Uani 1 1 d .
H14A H 1.0084 0.3701 0.1464 0.032 Uiso 1 1 calc R
H14B H 0.9492 0.4273 0.0789 0.032 Uiso 1 1 calc R
C15 C 1.1735(4) 0.4380(2) 0.10606(19) 0.0447(8) Uani 1 1 d .
H15A H 1.1786 0.4890 0.0803 0.054 Uiso 1 1 calc R
H15B H 1.2010 0.3983 0.0680 0.054 Uiso 1 1 calc R
C16 C 1.2889(4) 0.4362(2) 0.1765(2) 0.0609(11) Uani 1 1 d .
H16A H 1.2741 0.3882 0.2063 0.073 Uiso 1 1 calc R
H16B H 1.3905 0.4343 0.1569 0.073 Uiso 1 1 calc R
C17 C 1.2805(4) 0.5028(2) 0.2300(2) 0.0538(9) Uani 1 1 d .
H17A H 1.2830 0.5510 0.2001 0.081 Uiso 1 1 calc R
H17B H 1.3658 0.5015 0.2684 0.081 Uiso 1 1 calc R
H17C H 1.1871 0.5002 0.2568 0.081 Uiso 1 1 calc R
C18 C 0.8663(3) 0.44893(16) 0.31342(16) 0.0293(7) Uani 1 1 d .
C19 C 0.9468(4) 0.48996(16) 0.38238(17) 0.0419(8) Uani 1 1 d .
H19A H 0.9216 0.5450 0.3807 0.063 Uiso 1 1 calc R
H19B H 1.0551 0.4837 0.3796 0.063 Uiso 1 1 calc R
H19C H 0.9154 0.4675 0.4311 0.063 Uiso 1 1 calc R
C20 C 0.6985(4) 0.4583(2) 0.3200(2) 0.0510(9) Uani 1 1 d .
H20A H 0.6449 0.4299 0.2777 0.076 Uiso 1 1 calc R
H20B H 0.6722 0.5131 0.3163 0.076 Uiso 1 1 calc R
H20C H 0.6705 0.4379 0.3703 0.076 Uiso 1 1 calc R
C21 C 0.9028(4) 0.36296(16) 0.32011(18) 0.0386(8) Uani 1 1 d .
H21A H 0.8689 0.3430 0.3694 0.058 Uiso 1 1 calc R
H21B H 1.0111 0.3556 0.3187 0.058 Uiso 1 1 calc R
H21C H 0.8519 0.3352 0.2765 0.058 Uiso 1 1 calc R

loop_
_atom_site_aniso_label
_atom_site_aniso_U_11
_atom_site_aniso_U_22
_atom_site_aniso_U_33
_atom_site_aniso_U_23
_atom_site_aniso_U_13
_atom_site_aniso_U_12
Zn1 0.02512(17) 0.02210(15) 0.01800(15) 0.00051(13) 0.00311(11) 0.00113(14)
Na1 0.0329(6) 0.0253(5) 0.0227(6) -0.0022(4) 0.0042(5) -0.0041(5)
N1 0.0364(16) 0.0323(13) 0.0462(17) 0.0047(12) -0.0004(13) -0.0021(12)
N2 0.0488(18) 0.0315(13) 0.0411(17) -0.0099(12) -0.0032(13) -0.0049(12)
N3 0.0315(14) 0.0341(13) 0.0270(13) -0.0036(10) 0.0037(11) -0.0063(11)
C1 0.104(4) 0.055(2) 0.056(3) 0.021(2) 0.005(2) 0.022(2)
C2 0.049(3) 0.094(3) 0.091(4) 0.014(3) 0.019(2) 0.016(2)
C3 0.090(3) 0.0315(19) 0.098(4) 0.013(2) -0.025(3) -0.003(2)
C4 0.106(3) 0.0260(17) 0.063(3) -0.0084(17) -0.008(3) -0.003(2)
C5 0.067(3) 0.054(2) 0.047(2) -0.0204(17) 0.0026(19) -0.0070(19)
C6 0.070(3) 0.0380(18) 0.048(2) -0.0113(16) 0.0046(19) -0.0257(18)
C7 0.038(2) 0.056(2) 0.044(2) -0.0127(16) 0.0047(16) -0.0158(17)
C8 0.045(2) 0.052(2) 0.0324(19) -0.0012(16) 0.0077(16) -0.0062(17)
C9 0.046(2) 0.053(2) 0.047(2) 0.0071(17) -0.0013(17) 0.0010(17)
C10 0.087(3) 0.0269(16) 0.0300(19) 0.0065(13) 0.0166(19) 0.0065(18)
C11 0.0367(17) 0.0262(13) 0.0195(14) 0.0014(11) 0.0046(12) 0.0033(12)
C12 0.080(3) 0.0284(15) 0.0260(17) 0.0003(13) 0.0066(17) 0.0079(16)
C13 0.053(3) 0.045(2) 0.078(3) 0.0098(19) -0.015(2) 0.0115(18)
C14 0.0338(17) 0.0236(13) 0.0227(15) -0.0035(11) 0.0005(12) -0.0030(12)
C15 0.038(2) 0.057(2) 0.039(2) -0.0215(16) 0.0071(16) -0.0042(16)
C16 0.036(2) 0.069(2) 0.077(3) -0.033(2) 0.000(2) 0.0069(19)
C17 0.041(2) 0.061(2) 0.057(2) -0.0197(19) -0.0070(17) -0.0011(19)
C18 0.0341(18) 0.0326(15) 0.0217(15) 0.0047(12) 0.0064(13) 0.0044(13)
C19 0.069(2) 0.0350(16) 0.0219(15) 0.0009(13) 0.0020(15) 0.0034(16)
C20 0.046(2) 0.069(2) 0.040(2) 0.0120(17) 0.0190(17) 0.0037(18)
C21 0.056(2) 0.0310(15) 0.0284(17) 0.0078(13) -0.0021(15) -0.0050(15)

loop_
_atom_type_symbol
_atom_type_description
_atom_type_scat_dispersion_real
_atom_type_scat_dispersion_imag
_atom_type_scat_source
Zn Zn 0.2839 1.4301 'International Tables Vol C Tables 4.2.6.8 and 6.1.1.4'
Na Na 0.0362 0.0249 'International Tables Vol C Tables 4.2.6.8 and 6.1.1.4'
N N 0.0061 0.0033 'International Tables Vol C Tables 4.2.6.8 and 6.1.1.4'
C C 0.0033 0.0016 'International Tables Vol C Tables 4.2.6.8 and 6.1.1.4'
H H 0.0000 0.0000 'International Tables Vol C Tables 4.2.6.8 and 6.1.1.4'

loop_
_geom_angle_atom_site_label_1
_geom_angle_atom_site_label_2
_geom_angle_atom_site_label_3
_geom_angle
_geom_angle_site_symmetry_1
_geom_angle_site_symmetry_3
C11 Zn1 C18 121.01(11) . .
C11 Zn1 C14 118.63(11) . .
C18 Zn1 C14 119.75(11) . .
N3 Na1 N2 76.37(9) . .
N3 Na1 N1 122.84(9) . .
N2 Na1 N1 74.43(9) . .
N3 Na1 C14 91.89(9) . 3_765
N2 Na1 C14 160.98(10) . 3_765
N1 Na1 C14 100.60(9) . 3_765
N3 Na1 C10 107.46(12) . .
N2 Na1 C10 98.53(11) . .
N1 Na1 C10 124.62(11) . .
C14 Na1 C10 99.26(10) 3_765 .
N3 Na1 C8 27.29(8) . .
N2 Na1 C8 85.44(10) . .
N1 Na1 C8 102.38(10) . .
C14 Na1 C8 77.64(9) 3_765 .
C10 Na1 C8 132.28(12) . .
N3 Na1 H10A 111.0(8) . .
N2 Na1 H10A 119.6(9) . .
N1 Na1 H10A 126.1(8) . .
C14 Na1 H10A 78.4(9) 3_765 .
C10 Na1 H10A 21.1(8) . .
C8 Na1 H10A 128.8(8) . .
N3 Na1 H10B 120.8(9) . .
N2 Na1 H10B 87.9(9) . .
N1 Na1 H10B 106.0(9) . .
C14 Na1 H10B 111.1(9) 3_765 .
C10 Na1 H10B 19.6(9) . .
C8 Na1 H10B 147.9(9) . .
H10A Na1 H10B 35.2(11) . .
C2 N1 C3 113.6(3) . .
C2 N1 C1 108.3(3) . .
C3 N1 C1 106.9(3) . .
C2 N1 Na1 108.1(2) . .
C3 N1 Na1 105.8(2) . .
C1 N1 Na1 114.2(2) . .
C5 N2 C6 110.2(3) . .
C5 N2 C4 108.4(3) . .
C6 N2 C4 111.0(3) . .
C5 N2 Na1 115.9(2) . .
C6 N2 Na1 103.53(18) . .
C4 N2 Na1 107.65(19) . .
C8 N3 C9 108.4(3) . .
C8 N3 C7 111.9(3) . .
C9 N3 C7 109.2(2) . .
C8 N3 Na1 102.2(2) . .
C9 N3 Na1 119.44(19) . .
C7 N3 Na1 105.54(18) . .
N1 C1 H1A 109.5 . .
N1 C1 H1B 109.5 . .
H1A C1 H1B 109.5 . .
N1 C1 H1C 109.5 . .
H1A C1 H1C 109.5 . .
H1B C1 H1C 109.5 . .
N1 C2 H2A 109.5 . .
N1 C2 H2B 109.5 . .
H2A C2 H2B 109.5 . .
N1 C2 H2C 109.5 . .
H2A C2 H2C 109.5 . .
H2B C2 H2C 109.5 . .
C4 C3 N1 117.3(3) . .
C4 C3 H3A 108.0 . .
N1 C3 H3A 108.0 . .
C4 C3 H3B 108.0 . .
N1 C3 H3B 108.0 . .
H3A C3 H3B 107.2 . .
C3 C4 N2 116.6(3) . .
C3 C4 H4A 108.1 . .
N2 C4 H4A 108.1 . .
C3 C4 H4B 108.1 . .
N2 C4 H4B 108.1 . .
H4A C4 H4B 107.3 . .
N2 C5 H5A 109.5 . .
N2 C5 H5B 109.5 . .
H5A C5 H5B 109.5 . .
N2 C5 H5C 109.5 . .
H5A C5 H5C 109.5 . .
H5B C5 H5C 109.5 . .
N2 C6 C7 114.3(3) . .
N2 C6 H6A 108.7 . .
C7 C6 H6A 108.7 . .
N2 C6 H6B 108.7 . .
C7 C6 H6B 108.7 . .
H6A C6 H6B 107.6 . .
N3 C7 C6 113.9(3) . .
N3 C7 H7A 108.8 . .
C6 C7 H7A 108.8 . .
N3 C7 H7B 108.8 . .
C6 C7 H7B 108.8 . .
H7A C7 H7B 107.7 . .
N3 C8 Na1 50.49(15) . .
N3 C8 H8A 111(2) . .
Na1 C8 H8A 91(2) . .
N3 C8 H8B 111(2) . .
Na1 C8 H8B 76(2) . .
H8A C8 H8B 109(3) . .
N3 C8 H8C 111(2) . .
Na1 C8 H8C 159.1(19) . .
H8A C8 H8C 107(3) . .
H8B C8 H8C 107(3) . .
N3 C9 H9A 109.5 . .
N3 C9 H9B 109.5 . .
H9A C9 H9B 109.5 . .
N3 C9 H9C 109.5 . .
H9A C9 H9C 109.5 . .
H9B C9 H9C 109.5 . .
C11 C10 Na1 167.2(3) . .
C11 C10 H10A 109(2) . .
Na1 C10 H10A 69(2) . .
C11 C10 H10B 111(2) . .
Na1 C10 H10B 59(2) . .
H10A C10 H10B 103(3) . .
C11 C10 H10C 109(2) . .
Na1 C10 H10C 82(2) . .
H10A C10 H10C 115(3) . .
H10B C10 H10C 109(3) . .
C12 C11 C10 108.0(3) . .
C12 C11 C13 108.2(3) . .
C10 C11 C13 107.1(3) . .
C12 C11 Zn1 113.91(19) . .
C10 C11 Zn1 111.7(2) . .
C13 C11 Zn1 107.6(2) . .
C11 C12 H12A 109.5 . .
C11 C12 H12B 109.5 . .
H12A C12 H12B 109.5 . .
C11 C12 H12C 109.5 . .
H12A C12 H12C 109.5 . .
H12B C12 H12C 109.5 . .
C11 C13 H13A 109.5 . .
C11 C13 H13B 109.5 . .
H13A C13 H13B 109.5 . .
C11 C13 H13C 109.5 . .
H13A C13 H13C 109.5 . .
H13B C13 H13C 109.5 . .
C15 C14 Zn1 118.64(19) . .
C15 C14 Na1 96.91(17) . 3_765
Zn1 C14 Na1 144.43(13) . 3_765
C15 C14 H14A 107.7 . .
Zn1 C14 H14A 107.7 . .
Na1 C14 H14A 58.2 3_765 .
C15 C14 H14B 107.7 . .
Zn1 C14 H14B 107.7 . .
Na1 C14 H14B 55.9 3_765 .
H14A C14 H14B 107.1 . .
C14 C15 C16 113.7(3) . .
C14 C15 H15A 108.8 . .
C16 C15 H15A 108.8 . .
C14 C15 H15B 108.8 . .
C16 C15 H15B 108.8 . .
H15A C15 H15B 107.7 . .
C17 C16 C15 114.5(3) . .
C17 C16 H16A 108.6 . .
C15 C16 H16A 108.6 . .
C17 C16 H16B 108.6 . .
C15 C16 H16B 108.6 . .
H16A C16 H16B 107.6 . .
C16 C17 H17A 109.5 . .
C16 C17 H17B 109.5 . .
H17A C17 H17B 109.5 . .
C16 C17 H17C 109.5 . .
H17A C17 H17C 109.5 . .
H17B C17 H17C 109.5 . .
C20 C18 C19 108.4(3) . .
C20 C18 C21 107.8(3) . .
C19 C18 C21 107.8(2) . .
C20 C18 Zn1 109.2(2) . .
C19 C18 Zn1 111.44(19) . .
C21 C18 Zn1 112.03(19) . .
C18 C19 H19A 109.5 . .
C18 C19 H19B 109.5 . .
H19A C19 H19B 109.5 . .
C18 C19 H19C 109.5 . .
H19A C19 H19C 109.5 . .
H19B C19 H19C 109.5 . .
C18 C20 H20A 109.5 . .
C18 C20 H20B 109.5 . .
H20A C20 H20B 109.5 . .
C18 C20 H20C 109.5 . .
H20A C20 H20C 109.5 . .
H20B C20 H20C 109.5 . .
C18 C21 H21A 109.5 . .
C18 C21 H21B 109.5 . .
H21A C21 H21B 109.5 . .
C18 C21 H21C 109.5 . .
H21A C21 H21C 109.5 . .
H21B C21 H21C 109.5 . .

loop_
_geom_bond_atom_site_label_1
_geom_bond_atom_site_label_2
_geom_bond_distance
_geom_bond_site_symmetry_2
Zn1 C11 2.057(3) .
Zn1 C18 2.058(3) .
Zn1 C14 2.060(3) .
Na1 N3 2.453(3) .
Na1 N2 2.463(3) .
Na1 N1 2.471(3) .
Na1 C14 2.754(3) 3_765
Na1 C10 2.769(3) .
Na1 C8 3.108(4) .
Na1 H10A 2.59(4) .
Na1 H10B 2.42(4) .
N1 C2 1.437(4) .
N1 C3 1.448(4) .
N1 C1 1.472(4) .
N2 C5 1.456(4) .
N2 C6 1.468(4) .
N2 C4 1.483(4) .
N3 C8 1.458(4) .
N3 C9 1.462(4) .
N3 C7 1.477(4) .
C1 H1A 0.9800 .
C1 H1B 0.9800 .
C1 H1C 0.9800 .
C2 H2A 0.9800 .
C2 H2B 0.9800 .
C2 H2C 0.9800 .
C3 C4 1.424(5) .
C3 H3A 0.9900 .
C3 H3B 0.9900 .
C4 H4A 0.9900 .
C4 H4B 0.9900 .
C5 H5A 0.9800 .
C5 H5B 0.9800 .
C5 H5C 0.9800 .
C6 C7 1.495(5) .
C6 H6A 0.9900 .
C6 H6B 0.9900 .
C7 H7A 0.9900 .
C7 H7B 0.9900 .
C8 H8A 0.97(4) .
C8 H8B 0.94(4) .
C8 H8C 1.05(4) .
C9 H9A 0.9800 .
C9 H9B 0.9800 .
C9 H9C 0.9800 .
C10 C11 1.515(4) .
C10 H10A 1.00(4) .
C10 H10B 0.95(4) .
C10 H10C 0.99(4) .
C11 C12 1.513(4) .
C11 C13 1.524(4) .
C12 H12A 0.9800 .
C12 H12B 0.9800 .
C12 H12C 0.9800 .
C13 H13A 0.9800 .
C13 H13B 0.9800 .
C13 H13C 0.9800 .
C14 C15 1.512(4) .
C14 Na1 2.754(3) 3_765
C14 H14A 0.9900 .
C14 H14B 0.9900 .
C15 C16 1.544(5) .
C15 H15A 0.9900 .
C15 H15B 0.9900 .
C16 C17 1.480(4) .
C16 H16A 0.9900 .
C16 H16B 0.9900 .
C17 H17A 0.9800 .
C17 H17B 0.9800 .
C17 H17C 0.9800 .
C18 C20 1.522(4) .
C18 C19 1.526(4) .
C18 C21 1.527(4) .
C19 H19A 0.9800 .
C19 H19B 0.9800 .
C19 H19C 0.9800 .
C20 H20A 0.9800 .
C20 H20B 0.9800 .
C20 H20C 0.9800 .
C21 H21A 0.9800 .
C21 H21B 0.9800 .
C21 H21C 0.9800 .

loop_
_geom_torsion_atom_site_label_1
_geom_torsion_atom_site_label_2
_geom_torsion_atom_site_label_3
_geom_torsion_atom_site_label_4
_geom_torsion
_geom_torsion_site_symmetry_1
_geom_torsion_site_symmetry_4
N3 Na1 N1 C2 -166.6(2) . .
N2 Na1 N1 C2 -104.7(3) . .
C14 Na1 N1 C2 94.2(3) 3_765 .
C10 Na1 N1 C2 -15.0(3) . .
C8 Na1 N1 C2 173.7(3) . .
N3 Na1 N1 C3 -44.5(3) . .
N2 Na1 N1 C3 17.4(3) . .
C14 Na1 N1 C3 -143.7(3) 3_765 .
C10 Na1 N1 C3 107.1(3) . .
C8 Na1 N1 C3 -64.2(3) . .
N3 Na1 N1 C1 72.8(3) . .
N2 Na1 N1 C1 134.7(3) . .
C14 Na1 N1 C1 -26.5(3) 3_765 .
C10 Na1 N1 C1 -135.6(3) . .
C8 Na1 N1 C1 53.1(3) . .
N3 Na1 N2 C5 -103.1(2) . .
N1 Na1 N2 C5 126.6(2) . .
C14 Na1 N2 C5 -156.2(3) 3_765 .
C10 Na1 N2 C5 3.0(3) . .
C8 Na1 N2 C5 -129.2(2) . .
N3 Na1 N2 C6 17.8(2) . .
N1 Na1 N2 C6 -112.5(2) . .
C14 Na1 N2 C6 -35.4(4) 3_765 .
C10 Na1 N2 C6 123.8(2) . .
C8 Na1 N2 C6 -8.3(2) . .
N3 Na1 N2 C4 135.4(2) . .
N1 Na1 N2 C4 5.1(2) . .
C14 Na1 N2 C4 82.2(4) 3_765 .
C10 Na1 N2 C4 -118.6(3) . .
C8 Na1 N2 C4 109.3(2) . .
N2 Na1 N3 C8 -107.0(2) . .
N1 Na1 N3 C8 -46.0(2) . .
C14 Na1 N3 C8 57.9(2) 3_765 .
C10 Na1 N3 C8 158.23(19) . .
N2 Na1 N3 C9 133.5(2) . .
N1 Na1 N3 C9 -165.5(2) . .
C14 Na1 N3 C9 -61.6(2) 3_765 .
C10 Na1 N3 C9 38.7(2) . .
C8 Na1 N3 C9 -119.5(3) . .
N2 Na1 N3 C7 10.15(19) . .
N1 Na1 N3 C7 71.1(2) . .
C14 Na1 N3 C7 175.02(19) 3_765 .
C10 Na1 N3 C7 -84.7(2) . .
C8 Na1 N3 C7 117.1(3) . .
C2 N1 C3 C4 76.5(5) . .
C1 N1 C3 C4 -164.1(4) . .
Na1 N1 C3 C4 -42.0(5) . .
N1 C3 C4 N2 52.3(6) . .
C5 N2 C4 C3 -155.7(4) . .
C6 N2 C4 C3 83.1(4) . .
Na1 N2 C4 C3 -29.6(5) . .
C5 N2 C6 C7 78.4(3) . .
C4 N2 C6 C7 -161.4(3) . .
Na1 N2 C6 C7 -46.2(3) . .
C8 N3 C7 C6 71.8(4) . .
C9 N3 C7 C6 -168.2(3) . .
Na1 N3 C7 C6 -38.6(3) . .
N2 C6 C7 N3 62.8(4) . .
C9 N3 C8 Na1 127.0(2) . .
C7 N3 C8 Na1 -112.5(3) . .
N2 Na1 C8 N3 68.83(19) . .
N1 Na1 C8 N3 141.79(19) . .
C14 Na1 C8 N3 -119.9(2) 3_765 .
C10 Na1 C8 N3 -28.6(3) . .
N3 Na1 C10 C11 173.1(10) . .
N2 Na1 C10 C11 94.8(11) . .
N1 Na1 C10 C11 17.9(11) . .
C14 Na1 C10 C11 -91.9(11) 3_765 .
C8 Na1 C10 C11 -173.6(10) . .
Na1 C10 C11 C12 -93.5(11) . .
Na1 C10 C11 C13 22.9(12) . .
Na1 C10 C11 Zn1 140.5(10) . .
C18 Zn1 C11 C12 44.1(3) . .
C14 Zn1 C11 C12 -144.8(2) . .
C18 Zn1 C11 C10 166.8(2) . .
C14 Zn1 C11 C10 -22.1(3) . .
C18 Zn1 C11 C13 -75.8(2) . .
C14 Zn1 C11 C13 95.2(2) . .
C11 Zn1 C14 C15 73.2(3) . .
C18 Zn1 C14 C15 -115.6(2) . .
C11 Zn1 C14 Na1 -104.8(2) . 3_765
C18 Zn1 C14 Na1 66.4(2) . 3_765
Zn1 C14 C15 C16 56.3(3) . .
Na1 C14 C15 C16 -124.9(3) 3_765 .
C14 C15 C16 C17 -70.7(4) . .
C11 Zn1 C18 C20 53.6(3) . .
C14 Zn1 C18 C20 -117.4(2) . .
C11 Zn1 C18 C19 -66.1(2) . .
C14 Zn1 C18 C19 123.0(2) . .
C11 Zn1 C18 C21 172.99(19) . .
C14 Zn1 C18 C21 2.0(3) . .
